data_2207373
loop_
_publ_author_name
'Kouass, Salah'
'Boughzala, Habib'

_publ_section_title
;
 NASICON-type Li~2.5~K~0.16~Na~0.34~Cr~2~(PO~4~)~3~
;
_journal_coeditor_code WM6082
_journal_issue 11
_journal_name_full 'Acta Crystallographica Section E'
_journal_page_first i231
_journal_page_last i233
_journal_paper_doi 10.1107/S1600536805022269
_journal_volume 61
_journal_year 2005
_chemical_formula_iupac 'Li2.5 Na0.34 K0.16 Cr2 (P O4)3'
_chemical_formula_structural '(K0.16 Na0.34) Li2.50 Cr2 (P O4)3'
_chemical_formula_sum 'Cr2 K0.16 Li2.5 Na0.34 O12 P3'
_chemical_formula_weight 420.31
_chemical_name_common 'lithium sodium potassium dichromate tris(phosphate)'
_chemical_name_systematic
;
Li~2.5~Na~0.34~K~0.16~Cr~2~(PO~4~)~3~
;
_space_group_crystal_system trigonal
_space_group_IT_number 148
_symmetry_cell_setting hexagonal
_symmetry_space_group_name_Hall '-R 3'
_symmetry_space_group_name_H-M 'R -3 :H'
_atom_sites_solution_primary direct
_atom_sites_solution_secondary difmap
_audit_creation_method SHELXL97
_cell_angle_alpha 90.00
_cell_angle_beta 90.00
_cell_angle_gamma 120.00
_cell_formula_units_Z 6
_cell_length_a 8.300(2)
_cell_length_b 8.300(2)
_cell_length_c 22.469(5)
_cell_measurement_reflns_used 25
_cell_measurement_temperature 293(2)
_cell_measurement_theta_max 16
_cell_measurement_theta_min 10
_cell_volume 1340.5(5)
_computing_cell_refinement 'CAD-4 EXPRESS'
_computing_data_collection 'CAD-4 EXPRESS (Duisenberg, 1992; Mac\'i\<cek & Yordanov, 1992)'
_computing_data_reduction 'XCAD4 (Harms & Wocadlo, 1995)'
_computing_molecular_graphics 'DIAMOND (Brandenburg, 1998)'
_computing_publication_material SHELXL97
_computing_structure_refinement 'SHELXL97 (Sheldrick, 1997)'
_computing_structure_solution 'SHELXS97 (Sheldrick, 1997)'
_diffrn_ambient_temperature 293(2)
_diffrn_measured_fraction_theta_full 1.000
_diffrn_measured_fraction_theta_max 1.000
_diffrn_measurement_device_type 'Enraf--Nonius CAD-4'
_diffrn_measurement_method \w/2\q
_diffrn_radiation_monochromator graphite
_diffrn_radiation_source 'fine-focus sealed tube'
_diffrn_radiation_type MoK\a
_diffrn_radiation_wavelength 0.71073
_diffrn_reflns_av_R_equivalents 0.0268
_diffrn_reflns_av_sigmaI/netI 0.0232
_diffrn_reflns_limit_h_max 9
_diffrn_reflns_limit_h_min -10
_diffrn_reflns_limit_k_max 10
_diffrn_reflns_limit_k_min 0
_diffrn_reflns_limit_l_max 28
_diffrn_reflns_limit_l_min -28
_diffrn_reflns_number 2047
_diffrn_reflns_theta_full 26.88
_diffrn_reflns_theta_max 26.88
_diffrn_reflns_theta_min 2.72
_diffrn_standards_decay_% 1
_diffrn_standards_interval_time 120
_diffrn_standards_number 2
_exptl_absorpt_coefficient_mu 3.129
_exptl_absorpt_correction_T_max 0.779
_exptl_absorpt_correction_T_min 0.644
_exptl_absorpt_correction_type psi-scan
_exptl_absorpt_process_details '(North <i>et al.</i>, 1968)'
_exptl_crystal_colour green
_exptl_crystal_density_diffrn 3.124
_exptl_crystal_density_method 'not measured'
_exptl_crystal_description hexagon
_exptl_crystal_F_000 1220
_exptl_crystal_size_max 0.15
_exptl_crystal_size_mid 0.12
_exptl_crystal_size_min 0.08
_refine_diff_density_max 0.885
_refine_diff_density_min -0.475
_refine_ls_extinction_coef 0.0016(4)
_refine_ls_extinction_method 'SHELXL97 (Sheldrick, 1997)'
_refine_ls_goodness_of_fit_ref 1.127
_refine_ls_matrix_type full
_refine_ls_number_parameters 67
_refine_ls_number_reflns 648
_refine_ls_number_restraints 2
_refine_ls_restrained_S_all 1.125
_refine_ls_R_factor_all 0.0311
_refine_ls_R_factor_gt 0.0247
_refine_ls_shift/su_max 0.000
_refine_ls_shift/su_mean 0.000
_refine_ls_structure_factor_coef Fsqd
_refine_ls_weighting_details 'w = 1/[\s^2^(Fo^2^)+(0.0328P)^2^+7.8382P] where P=(Fo^2^+2Fc^2^)/3'
_refine_ls_weighting_scheme calc
_refine_ls_wR_factor_gt 0.0698
_refine_ls_wR_factor_ref 0.0716
_reflns_number_gt 572
_reflns_number_total 648
_reflns_threshold_expression I>2\s(I)
_cod_data_source_file wm6082.cif
_cod_data_source_block I
_cod_original_sg_symbol_H-M 'R -3'
_cod_original_formula_sum 'Cr2 K0.16 Li2.50 Na0.34 O12 P3'
_cod_database_code 2207373
_cod_database_fobs_code 2207373

loop_
_symmetry_equiv_pos_as_xyz
'x, y, z'
'-y, x-y, z'
'-x+y, -x, z'
'x+2/3, y+1/3, z+1/3'
'-y+2/3, x-y+1/3, z+1/3'
'-x+y+2/3, -x+1/3, z+1/3'
'x+1/3, y+2/3, z+2/3'
'-y+1/3, x-y+2/3, z+2/3'
'-x+y+1/3, -x+2/3, z+2/3'
'-x, -y, -z'
'y, -x+y, -z'
'x-y, x, -z'
'-x+2/3, -y+1/3, -z+1/3'
'y+2/3, -x+y+1/3, -z+1/3'
'x-y+2/3, x+1/3, -z+1/3'
'-x+1/3, -y+2/3, -z+2/3'
'y+1/3, -x+y+2/3, -z+2/3'
'x-y+1/3, x+2/3, -z+2/3'

loop_
_atom_site_label
_atom_site_fract_x
_atom_site_fract_y
_atom_site_fract_z
_atom_site_U_iso_or_equiv
_atom_site_adp_type
_atom_site_calc_flag
_atom_site_refinement_flags
_atom_site_occupancy
_atom_site_type_symbol
Cr1 0.6667 0.3333 -0.02212(3) 0.0070(3) Uani d S 1 Cr
Cr2 0.6667 0.3333 0.18177(4) 0.0073(3) Uani d S 1 Cr
P 0.66663(10) 0.62046(10) 0.08315(3) 0.0064(2) Uani d . 1 P
K 0.0000 0.0000 0.0000 0.0406(15) Uani d SP 0.31(3) K
Na 0.0000 0.0000 0.0000 0.0406(15) Uani d SP 0.69(3) Na
O1 0.6759(3) 0.5335(3) 0.02513(10) 0.0171(5) Uani d . 1 O
O2 0.5368(3) 0.7028(3) 0.07835(9) 0.0114(5) Uani d . 1 O
O3 0.8649(3) 0.7770(3) 0.09910(9) 0.0111(5) Uani d . 1 O
O4 0.5811(3) 0.4765(3) 0.13478(10) 0.0145(5) Uani d . 1 O
Li1 0.3053(13) 0.3534(13) 0.1160(4) 0.006(2) Uiso d P 0.504(15) Li
Li2 0.236(2) 0.565(2) 0.1678(8) 0.012(5) Uiso d P 0.329(15) Li

loop_
_atom_site_aniso_label
_atom_site_aniso_U_11
_atom_site_aniso_U_22
_atom_site_aniso_U_33
_atom_site_aniso_U_12
_atom_site_aniso_U_13
_atom_site_aniso_U_23
Cr1 0.0071(3) 0.0071(3) 0.0069(4) 0.00354(15) 0.000 0.000
Cr2 0.0066(3) 0.0066(3) 0.0086(4) 0.00328(15) 0.000 0.000
P 0.0061(4) 0.0053(4) 0.0076(4) 0.0027(3) -0.0017(3) -0.0011(2)
K 0.0572(19) 0.0572(19) 0.0075(16) 0.0286(10) 0.000 0.000
Na 0.0572(19) 0.0572(19) 0.0075(16) 0.0286(10) 0.000 0.000
O1 0.0226(13) 0.0172(12) 0.0153(11) 0.0128(11) -0.0048(10) -0.0081(9)
O2 0.0118(10) 0.0135(11) 0.0127(10) 0.0093(9) -0.0041(8) -0.0030(8)
O3 0.0065(10) 0.0075(10) 0.0167(10) 0.0016(8) -0.0015(8) -0.0032(8)
O4 0.0103(11) 0.0146(11) 0.0190(11) 0.0065(9) 0.0017(9) 0.0078(9)

loop_
_atom_type_symbol
_atom_type_description
_atom_type_scat_dispersion_real
_atom_type_scat_dispersion_imag
_atom_type_scat_source
Cr Cr 0.3209 0.6236 'International Tables Vol C Tables 4.2.6.8 and 6.1.1.4'
Li Li -0.0003 0.0001 'International Tables Vol C Tables 4.2.6.8 and 6.1.1.4'
Na Na 0.0362 0.0249 'International Tables Vol C Tables 4.2.6.8 and 6.1.1.4'
O O 0.0106 0.0060 'International Tables Vol C Tables 4.2.6.8 and 6.1.1.4'
P P 0.1023 0.0942 'International Tables Vol C Tables 4.2.6.8 and 6.1.1.4'
K K 0.2009 0.2494 'International Tables Vol C Tables 4.2.6.8 and 6.1.1.4'

loop_
_geom_angle_atom_site_label_1
_geom_angle_atom_site_label_2
_geom_angle_atom_site_label_3
_geom_angle_site_symmetry_1
_geom_angle_site_symmetry_3
_geom_angle
_geom_angle_publ_flag
O1 P O2 . . 111.44(13) y
O1 P O3 . . 108.35(13) y
O2 P O3 . . 109.28(12) y
O1 P O4 . . 112.85(14) y
O2 P O4 . . 103.92(12) y
O3 P O4 . . 110.94(12) y
O3 K O3 2_655 3_565 61.12(7) n
O3 K O3 2_655 11_455 180.00(5) n
O3 K O3 3_565 11_455 118.88(7) n
O3 K O3 2_655 1_445 61.12(7) n
O3 K O3 3_565 1_445 61.12(7) n
O3 K O3 11_455 1_445 118.88(7) n
O3 K O3 2_655 12_545 118.88(7) n
O3 K O3 3_565 12_545 180.00(11) n
O3 K O3 11_455 12_545 61.12(7) n
O3 K O3 1_445 12_545 118.88(7) n
O3 K O3 2_655 10_665 118.88(7) n
O3 K O3 3_565 10_665 118.88(7) n
O3 K O3 11_455 10_665 61.12(7) n
O3 K O3 1_445 10_665 180.00(10) n
O3 K O3 12_545 10_665 61.12(7) n

loop_
_geom_bond_atom_site_label_1
_geom_bond_atom_site_label_2
_geom_bond_site_symmetry_2
_geom_bond_distance
_geom_bond_publ_flag
Cr1 O1 3_665 1.940(2) ?
Cr1 O1 2_655 1.940(2) ?
Cr1 O1 . 1.940(2) y
Cr1 O2 11 2.008(2) y
Cr1 O2 12_655 2.008(2) ?
Cr1 O2 10_665 2.008(2) ?
Cr2 O4 2_655 1.968(2) ?
Cr2 O4 3_665 1.968(2) ?
Cr2 O4 . 1.968(2) y
Cr2 O3 15_545 1.999(2) ?
Cr2 O3 13_665 1.999(2) ?
Cr2 O3 14_455 1.999(2) y
P O1 . 1.511(2) y
P O2 . 1.542(2) y
P O3 . 1.545(2) y
P O4 . 1.559(2) y
K O3 2_655 2.751(2) ?
K O3 3_565 2.751(2) ?
K O3 11_455 2.751(2) ?
K O3 1_445 2.751(2) y
K O3 12_545 2.751(2) ?
K O3 10_665 2.751(2) ?
Li1 O4 . 2.031(10) y
Li1 O2 3_565 1.983(10) y
Li1 O3 2_655 1.991(10) y
Li1 O4 14_455 2.221(10) y
Li2 O2 3_565 2.145(17) y
Li2 O2 13_565 2.323(19) y
Li2 O2 14_455 2.438(19) y
Li2 O4 3_565 2.570(19) y
